data_4506191
loop_
_publ_author_name
'Eccles, Kevin S.'
'Morrison, Robin E.'
'Stokes, Stephen P.'
'O&#x2019;Mahony, Graham E.'
'Hayes, John A.'
'Kelly, Dawn M.'
'O&#x2019;Boyle, Noel M.'
'F\'abi\'an, L\'aszl\'o'
'Moynihan, Humphrey A.'
'Maguire, Anita R.'
'Lawrence, Simon E.'

_publ_section_title
;
 Utilizing Sulfoxide&#x00B7;&#x00B7;&#x00B7;Iodine Halogen Bonding for
 Cocrystallization
;
_journal_issue 6
_journal_name_full 'Crystal Growth &amp; Design'
_journal_page_first 2969
_journal_paper_doi 10.1021/cg300189v
_journal_volume 12
_journal_year 2012
_chemical_absolute_configuration ad
_chemical_formula_moiety 'C13 H12 O S'
_chemical_formula_sum 'C13 H12 O S'
_chemical_formula_weight 216.29
_space_group_crystal_system orthorhombic
_space_group_IT_number 19
_space_group_name_Hall 'P 2ac 2ab'
_space_group_name_H-M_alt 'P 21 21 21'
_symmetry_space_group_name_Hall 'P 2ac 2ab'
_symmetry_space_group_name_H-M 'P 21 21 21'
_atom_sites_solution_hydrogens geom
_atom_sites_solution_primary direct
_atom_sites_solution_secondary difmap
_cell_angle_alpha 90
_cell_angle_beta 90
_cell_angle_gamma 90
_cell_formula_units_Z 4
_cell_length_a 5.6947(10)
_cell_length_b 8.1334(13)
_cell_length_c 25.063(5)
_cell_measurement_reflns_used 3000
_cell_measurement_temperature 300.(2)
_cell_measurement_theta_max 22.1701
_cell_measurement_theta_min 2.6328
_cell_volume 1160.8(4)
_computing_cell_refinement 'SAINT V7.60A (Bruker AXS, 2008)'
_computing_data_collection 'Bruker Instrument Service v2009, 3, 0, 0'
_computing_data_reduction 'SAINT V7.60A (Bruker AXS, 2008)'
_computing_molecular_graphics 'Mercury 2.3 (Macrae et al, 2008)'
_computing_structure_refinement 'SHELXL-97 (Sheldrick, 2008)'
_computing_structure_solution 'SHELXS-97 (Sheldrick, 2008)'
_diffrn_ambient_temperature 300.(2)
_diffrn_detector_area_resol_mean 8.3330
_diffrn_measured_fraction_theta_full 0.986
_diffrn_measured_fraction_theta_max 0.986
_diffrn_measurement_device_type 'Bruker SMART X2S'
_diffrn_measurement_method '\w scans'
_diffrn_radiation_monochromator 'doubly curved silicon crystal'
_diffrn_radiation_source 'micro-focus sealed tube'
_diffrn_radiation_type MoK\a
_diffrn_radiation_wavelength 0.71073
_diffrn_reflns_av_R_equivalents 0.0285
_diffrn_reflns_av_sigmaI/netI 0.0251
_diffrn_reflns_limit_h_max 6
_diffrn_reflns_limit_h_min -6
_diffrn_reflns_limit_k_max 8
_diffrn_reflns_limit_k_min -9
_diffrn_reflns_limit_l_max 29
_diffrn_reflns_limit_l_min -30
_diffrn_reflns_number 9085
_diffrn_reflns_theta_full 25.46
_diffrn_reflns_theta_max 25.46
_diffrn_reflns_theta_min 2.63
_exptl_absorpt_coefficient_mu 0.249
_exptl_absorpt_correction_T_max 0.7452
_exptl_absorpt_correction_T_min 0.6759
_exptl_absorpt_correction_type multi-scan
_exptl_absorpt_process_details 'SADABS V2008/1 (Bruker AXS)'
_exptl_crystal_colour 'clear colourless'
_exptl_crystal_density_diffrn 1.238
_exptl_crystal_density_method 'not measured'
_exptl_crystal_description Plate
_exptl_crystal_F_000 456
_exptl_crystal_size_max 0.320
_exptl_crystal_size_mid 0.170
_exptl_crystal_size_min 0.060
_refine_diff_density_max 0.164
_refine_diff_density_min -0.251
_refine_ls_abs_structure_details 'Flack H D (1983), Acta Cryst. A39, 876-881'
_refine_ls_abs_structure_Flack 0.00(11)
_refine_ls_extinction_method none
_refine_ls_goodness_of_fit_ref 1.064
_refine_ls_hydrogen_treatment constr
_refine_ls_matrix_type full
_refine_ls_number_parameters 137
_refine_ls_number_reflns 2101
_refine_ls_number_restraints 0
_refine_ls_restrained_S_all 1.064
_refine_ls_R_factor_all 0.0542
_refine_ls_R_factor_gt 0.0386
_refine_ls_shift/su_max 0.001
_refine_ls_shift/su_mean 0.000
_refine_ls_structure_factor_coef Fsqd
_refine_ls_weighting_details 'calc w=1/[\s^2^(Fo^2^)+(0.0519P)^2^+0.1212P] where P=(Fo^2^+2Fc^2^)/3'
_refine_ls_weighting_scheme calc
_refine_ls_wR_factor_gt 0.0952
_refine_ls_wR_factor_ref 0.1029
_reflns_number_gt 1688
_reflns_number_total 2101
_reflns_threshold_expression >2sigma(I)
_cod_data_source_file cg300189v_si_002.cif
_cod_data_source_block (R)-d
_cod_original_cell_volume 1160.8(3)
_cod_database_code 4506191

loop_
_space_group_symop_operation_xyz
'x, y, z'
'-x+1/2, -y, z+1/2'
'-x, y+1/2, -z+1/2'
'x+1/2, -y+1/2, -z'

loop_
_atom_site_type_symbol
_atom_site_label
_atom_site_fract_x
_atom_site_fract_y
_atom_site_fract_z
_atom_site_U_iso_or_equiv
_atom_site_adp_type
_atom_site_calc_flag
_atom_site_refinement_flags
_atom_site_occupancy
S S1 0.07580(16) 0.53037(9) 0.86928(3) 0.0807(3) Uani d . 1
O O2 0.1806(6) 0.3763(2) 0.89061(8) 0.1286(11) Uani d . 1
C C3 0.2386(5) 0.6983(3) 0.89764(9) 0.0568(6) Uani d . 1
C C4 0.4467(5) 0.6697(3) 0.92473(9) 0.0672(7) Uani d . 1
H H4 0.507 0.5638 0.9274 0.081 Uiso calc R 1
C C5 0.5627(5) 0.7999(3) 0.94757(10) 0.0707(7) Uani d . 1
H H5 0.7017 0.7806 0.966 0.085 Uiso calc R 1
C C6 0.4785(5) 0.9589(3) 0.94393(9) 0.0623(6) Uani d . 1
C C7 0.2689(5) 0.9827(3) 0.91715(10) 0.0670(6) Uani d . 1
H H7 0.2072 1.0883 0.9146 0.08 Uiso calc R 1
C C8 0.1497(5) 0.8541(3) 0.89421(10) 0.0652(7) Uani d . 1
H H8 0.009 0.8729 0.8764 0.078 Uiso calc R 1
C C9 0.6095(7) 1.1033(4) 0.96816(11) 0.0945(10) Uani d . 1
H H9A 0.5758 1.2011 0.9481 0.142 Uiso calc R 1
H H9B 0.7752 1.082 0.9672 0.142 Uiso calc R 1
H H9C 0.5602 1.1182 1.0045 0.142 Uiso calc R 1
C C10 0.1765(4) 0.5485(3) 0.80153(9) 0.0526(5) Uani d . 1
C C11 0.0424(5) 0.6309(3) 0.76518(10) 0.0662(7) Uani d . 1
H H11 -0.0962 0.6819 0.7757 0.079 Uiso calc R 1
C C12 0.1150(6) 0.6378(3) 0.71253(11) 0.0824(9) Uani d . 1
H H12 0.0248 0.6939 0.6875 0.099 Uiso calc R 1
C C13 0.3176(6) 0.5628(4) 0.69720(11) 0.0839(9) Uani d . 1
H H13 0.3666 0.5685 0.6619 0.101 Uiso calc R 1
C C14 0.4482(5) 0.4795(4) 0.73368(13) 0.0858(9) Uani d . 1
H H14 0.5853 0.427 0.7229 0.103 Uiso calc R 1
C C15 0.3809(4) 0.4718(3) 0.78617(11) 0.0714(7) Uani d . 1
H H15 0.472 0.4155 0.811 0.086 Uiso calc R 1

loop_
_atom_site_aniso_label
_atom_site_aniso_U_11
_atom_site_aniso_U_22
_atom_site_aniso_U_33
_atom_site_aniso_U_12
_atom_site_aniso_U_13
_atom_site_aniso_U_23
S1 0.1076(6) 0.0681(4) 0.0665(4) -0.0275(4) 0.0153(4) -0.0023(3)
O2 0.255(3) 0.0523(11) 0.0781(13) -0.0282(17) -0.0160(17) 0.0188(10)
C3 0.0735(16) 0.0483(13) 0.0485(12) -0.0018(12) 0.0086(12) 0.0040(10)
C4 0.0840(18) 0.0556(15) 0.0622(14) 0.0161(14) 0.0074(15) 0.0049(11)
C5 0.0714(15) 0.0811(19) 0.0596(14) 0.0102(15) -0.0074(15) 0.0009(13)
C6 0.0783(16) 0.0618(14) 0.0468(11) -0.0058(13) 0.0089(12) -0.0048(11)
C7 0.0826(17) 0.0512(14) 0.0672(14) 0.0075(13) 0.0035(14) -0.0015(12)
C8 0.0663(15) 0.0629(17) 0.0663(15) 0.0059(13) -0.0023(12) 0.0057(12)
C9 0.118(3) 0.088(2) 0.0772(19) -0.017(2) -0.0031(18) -0.0204(15)
C10 0.0565(13) 0.0426(11) 0.0587(13) -0.0050(10) -0.0031(11) -0.0026(11)
C11 0.0654(15) 0.0573(15) 0.0760(17) 0.0102(13) -0.0130(13) -0.0115(13)
C12 0.120(3) 0.0625(16) 0.0645(16) 0.0017(17) -0.0304(17) -0.0002(13)
C13 0.105(2) 0.085(2) 0.0621(16) -0.0261(19) 0.0106(17) -0.0170(16)
C14 0.0616(16) 0.100(2) 0.096(2) 0.0005(18) 0.0113(16) -0.0339(18)
C15 0.0657(16) 0.0717(16) 0.0768(16) 0.0127(14) -0.0127(13) -0.0066(14)

loop_
_atom_type_symbol
_atom_type_description
_atom_type_scat_dispersion_real
_atom_type_scat_dispersion_imag
_atom_type_scat_source
C C 0.0033 0.0016 'International Tables Vol C Tables 4.2.6.8 and 6.1.1.4'
H H 0.0000 0.0000 'International Tables Vol C Tables 4.2.6.8 and 6.1.1.4'
O O 0.0106 0.0060 'International Tables Vol C Tables 4.2.6.8 and 6.1.1.4'
S S 0.1246 0.1234 'International Tables Vol C Tables 4.2.6.8 and 6.1.1.4'

loop_
_geom_angle_atom_site_label_1
_geom_angle_atom_site_label_2
_geom_angle_atom_site_label_3
_geom_angle
O2 S1 C3 106.92(14)
O2 S1 C10 106.29(13)
C3 S1 C10 98.44(10)
C8 C3 C4 120.2(2)
C8 C3 S1 119.3(2)
C4 C3 S1 120.52(18)
C5 C4 C3 119.1(2)
C5 C4 H4 120.4
C3 C4 H4 120.4
C4 C5 C6 121.8(2)
C4 C5 H5 119.1
C6 C5 H5 119.1
C5 C6 C7 117.5(2)
C5 C6 C9 121.8(3)
C7 C6 C9 120.6(3)
C8 C7 C6 121.5(2)
C8 C7 H7 119.2
C6 C7 H7 119.2
C3 C8 C7 119.8(2)
C3 C8 H8 120.1
C7 C8 H8 120.1
C6 C9 H9A 109.5
C6 C9 H9B 109.5
H9A C9 H9B 109.5
C6 C9 H9C 109.5
H9A C9 H9C 109.5
H9B C9 H9C 109.5
C11 C10 C15 120.6(2)
C11 C10 S1 119.49(19)
C15 C10 S1 119.79(18)
C10 C11 C12 119.3(3)
C10 C11 H11 120.4
C12 C11 H11 120.4
C13 C12 C11 120.3(3)
C13 C12 H12 119.8
C11 C12 H12 119.8
C14 C13 C12 119.8(3)
C14 C13 H13 120.1
C12 C13 H13 120.1
C13 C14 C15 121.0(3)
C13 C14 H14 119.5
C15 C14 H14 119.5
C14 C15 C10 118.9(2)
C14 C15 H15 120.5
C10 C15 H15 120.5

loop_
_geom_bond_atom_site_label_1
_geom_bond_atom_site_label_2
_geom_bond_distance
S1 O2 1.487(2)
S1 C3 1.797(3)
S1 C10 1.798(2)
C3 C8 1.367(3)
C3 C4 1.385(4)
C4 C5 1.373(4)
C4 H4 0.93
C5 C6 1.382(3)
C5 H5 0.93
C6 C7 1.383(4)
C6 C9 1.518(4)
C7 C8 1.373(3)
C7 H7 0.93
C8 H8 0.93
C9 H9A 0.96
C9 H9B 0.96
C9 H9C 0.96
C10 C11 1.365(3)
C10 C15 1.376(3)
C11 C12 1.384(4)
C11 H11 0.93
C12 C13 1.360(4)
C12 H12 0.93
C13 C14 1.359(4)
C13 H13 0.93
C14 C15 1.372(4)
C14 H14 0.93
C15 H15 0.93

loop_
_geom_torsion_atom_site_label_1
_geom_torsion_atom_site_label_2
_geom_torsion_atom_site_label_3
_geom_torsion_atom_site_label_4
_geom_torsion
O2 S1 C3 C8 -166.0(2)
C10 S1 C3 C8 84.1(2)
O2 S1 C3 C4 11.2(2)
C10 S1 C3 C4 -98.7(2)
C8 C3 C4 C5 -0.5(4)
S1 C3 C4 C5 -177.72(19)
C3 C4 C5 C6 -0.5(4)
C4 C5 C6 C7 1.3(4)
C4 C5 C6 C9 -178.7(3)
C5 C6 C7 C8 -1.0(4)
C9 C6 C7 C8 178.9(2)
C4 C3 C8 C7 0.8(4)
S1 C3 C8 C7 178.00(19)
C6 C7 C8 C3 0.0(4)
O2 S1 C10 C11 152.4(2)
C3 S1 C10 C11 -97.1(2)
O2 S1 C10 C15 -24.1(2)
C3 S1 C10 C15 86.4(2)
C15 C10 C11 C12 -0.5(4)
S1 C10 C11 C12 -176.9(2)
C10 C11 C12 C13 0.1(4)
C11 C12 C13 C14 0.6(4)
C12 C13 C14 C15 -1.0(5)
C13 C14 C15 C10 0.7(4)
C11 C10 C15 C14 0.1(4)
S1 C10 C15 C14 176.5(2)
